data_4327395
loop_
_publ_author_name
'Nancy L. S. Yue'
'Dana J. Eisler'
'Michael C. Jennings'
'Richard J. Puddephatt'

_publ_section_title
;
 Macrocyclic and Lantern Complexes of Palladium(II) with
 Bis(amidopyridine) Ligands: Synthesis, Structure, and Host-Guest
 Chemistry
;
_journal_name_full 'Inorganic Chemistry'
_journal_page_first 7671
_journal_page_last 7681
_journal_paper_doi 10.1021/ic048893+
_journal_volume 43
_journal_year 2004
_chemical_formula_sum 'C84 H66 F9 N16 O16 Pd2'
_chemical_formula_weight 1939.33
_chemical_name_systematic
; 
 ? 
;
_space_group_IT_number 2
_symmetry_cell_setting triclinic
_symmetry_space_group_name_Hall '-P 1'
_symmetry_space_group_name_H-M 'P -1'
_atom_sites_solution_hydrogens geom
_atom_sites_solution_primary direct
_atom_sites_solution_secondary difmap
_audit_creation_method SHELXL-97
_cell_angle_alpha 81.9070(10)
_cell_angle_beta 88.5860(10)
_cell_angle_gamma 68.9470(10)
_cell_formula_units_Z 1
_cell_length_a 12.9654(2)
_cell_length_b 13.1454(2)
_cell_length_c 15.8598(3)
_cell_measurement_temperature 200(2)
_cell_volume 2496.53(7)
_computing_cell_refinement 'Nonius DENZO'
_computing_data_collection 'Nonius COLLECT'
_computing_data_reduction 'Nonius DENZO'
_computing_molecular_graphics 'Bruker SHELXTL'
_computing_publication_material 'Bruker SHELXTL'
_computing_structure_refinement 'SHELXL-97 (Sheldrick, 1997)'
_computing_structure_solution 'SHELXS-97 (Sheldrick, 1990)'
_diffrn_ambient_temperature 200(2)
_diffrn_measured_fraction_theta_full 0.999
_diffrn_measured_fraction_theta_max 0.999
_diffrn_measurement_device_type 'Nonius Kappa-CCD'
_diffrn_measurement_method 'phi/omega scans'
_diffrn_radiation_monochromator graphite
_diffrn_radiation_source 'fine-focus sealed tube'
_diffrn_radiation_type MoK\a
_diffrn_radiation_wavelength 0.71073
_diffrn_reflns_av_R_equivalents 0.060
_diffrn_reflns_av_sigmaI/netI 0.0463
_diffrn_reflns_limit_h_max 15
_diffrn_reflns_limit_h_min -15
_diffrn_reflns_limit_k_max 15
_diffrn_reflns_limit_k_min -14
_diffrn_reflns_limit_l_max 18
_diffrn_reflns_limit_l_min -18
_diffrn_reflns_number 38843
_diffrn_reflns_theta_full 24.71
_diffrn_reflns_theta_max 24.71
_diffrn_reflns_theta_min 2.60
_exptl_absorpt_coefficient_mu 0.442
_exptl_absorpt_correction_T_max 0.9469
_exptl_absorpt_correction_T_min 0.8501
_exptl_absorpt_correction_type integration
_exptl_crystal_colour colourless
_exptl_crystal_density_diffrn 1.290
_exptl_crystal_description block
_exptl_crystal_F_000 983
_exptl_crystal_size_max 0.38
_exptl_crystal_size_mid 0.20
_exptl_crystal_size_min 0.13
_refine_diff_density_max 1.016
_refine_diff_density_min -0.701
_refine_diff_density_rms 0.102
_refine_ls_extinction_method none
_refine_ls_goodness_of_fit_ref 1.029
_refine_ls_hydrogen_treatment mixed
_refine_ls_matrix_type full
_refine_ls_number_parameters 542
_refine_ls_number_reflns 8512
_refine_ls_number_restraints 3
_refine_ls_restrained_S_all 1.029
_refine_ls_R_factor_all 0.0914
_refine_ls_R_factor_gt 0.0766
_refine_ls_shift/su_max 0.425
_refine_ls_shift/su_mean 0.024
_refine_ls_structure_factor_coef Fsqd
_refine_ls_weighting_details 'calc w=1/[\s^2^(Fo^2^)+(0.1367P)^2^+4.5412P] where P=(Fo^2^+2Fc^2^)/3'
_refine_ls_weighting_scheme calc
_refine_ls_wR_factor_gt 0.2158
_refine_ls_wR_factor_ref 0.2281
_reflns_number_gt 6707
_reflns_number_total 8512
_reflns_threshold_expression >2sigma(I)
_cod_data_source_file ic0488932Bsi20040811_112932_5.cif
_cod_data_source_block 3a
_cod_database_code 4327395

loop_
_symmetry_equiv_pos_as_xyz
'x, y, z'
'-x, -y, -z'

loop_
_atom_site_label
_atom_site_type_symbol
_atom_site_fract_x
_atom_site_fract_y
_atom_site_fract_z
_atom_site_U_iso_or_equiv
_atom_site_adp_type
_atom_site_occupancy
_atom_site_symmetry_multiplicity
_atom_site_calc_flag
_atom_site_refinement_flags
_atom_site_disorder_assembly
_atom_site_disorder_group
Pd Pd 0.71458(3) 0.79941(3) 0.74448(3) 0.0519(2) Uani 1 1 d . . .
N11 N 0.5926(4) 0.7725(4) 0.8154(3) 0.0573(12) Uani 1 1 d . . .
C12 C 0.6136(4) 0.7054(4) 0.8899(4) 0.0514(13) Uani 1 1 d . . .
H12A H 0.6883 0.6686 0.9094 0.062 Uiso 1 1 calc R . .
C13 C 0.5302(5) 0.6877(5) 0.9395(4) 0.0563(14) Uani 1 1 d . B .
C14 C 0.4214(5) 0.7395(7) 0.9100(5) 0.078(2) Uani 1 1 d . . .
H14A H 0.3620 0.7285 0.9414 0.093 Uiso 1 1 calc R . .
C15 C 0.4031(6) 0.8080(9) 0.8330(6) 0.117(4) Uani 1 1 d . . .
H15A H 0.3295 0.8457 0.8116 0.140 Uiso 1 1 calc R . .
C16 C 0.4889(6) 0.8229(8) 0.7866(6) 0.101(3) Uani 1 1 d . . .
H16A H 0.4737 0.8697 0.7334 0.122 Uiso 1 1 calc R . .
N17 N 0.5617(4) 0.6168(5) 1.0162(3) 0.0645(14) Uani 1 1 d . . .
H17A H 0.6310 0.5715 1.0193 0.077 Uiso 1 1 calc R A 1
C18 C 0.4998(14) 0.6055(14) 1.0908(11) 0.059(5) Uiso 0.50 1 d P B 1
O19 O 0.4060(7) 0.6651(7) 1.0863(5) 0.055(2) Uiso 0.50 1 d P B 1
C51 C 0.5433(6) 0.5356(8) 1.1640(5) 0.047(3) Uiso 0.50 1 d PG B 1
C52 C 0.4699(5) 0.5297(9) 1.2283(7) 0.087(5) Uiso 0.50 1 d PG B 1
H52A H 0.3929 0.5692 1.2187 0.104 Uiso 0.50 1 calc PR B 1
C53 C 0.5093(7) 0.4661(10) 1.3065(6) 0.100(5) Uiso 0.50 1 d PG B 1
H53A H 0.4592 0.4620 1.3504 0.120 Uiso 0.50 1 calc PR B 1
C54 C 0.6220(7) 0.4083(8) 1.3205(4) 0.082(4) Uiso 0.50 1 d PG B 1
H54A H 0.6489 0.3648 1.3739 0.098 Uiso 0.50 1 calc PR B 1
C55 C 0.6953(5) 0.4143(7) 1.2562(5) 0.050(3) Uiso 0.50 1 d PG B 1
C56 C 0.6560(6) 0.4779(8) 1.1780(5) 0.050(3) Uiso 0.50 1 d PG B 1
H56A H 0.7061 0.4819 1.1340 0.060 Uiso 0.50 1 calc PR B 1
C38 C 0.8163(10) 0.3556(12) 1.2664(8) 0.053(3) Uiso 0.50 1 d P B 1
O39 O 0.8798(11) 0.3890(11) 1.2171(8) 0.103(4) Uiso 0.50 1 d P B 1
C18 C 0.4923(11) 0.5997(11) 1.0714(9) 0.039(4) Uiso 0.50 1 d P B 2
O19 O 0.3903(9) 0.6332(9) 1.0618(7) 0.080(3) Uiso 0.50 1 d P B 2
C51 C 0.5494(6) 0.5091(7) 1.1488(5) 0.050(3) Uiso 0.50 1 d PG B 2
C52 C 0.4748(5) 0.4885(7) 1.2070(5) 0.054(3) Uiso 0.50 1 d PG B 2
H52B H 0.3977 0.5268 1.1970 0.065 Uiso 0.50 1 calc PR B 2
C53 C 0.5131(6) 0.4121(7) 1.2797(5) 0.069(3) Uiso 0.50 1 d PG B 2
H53B H 0.4622 0.3981 1.3195 0.083 Uiso 0.50 1 calc PR B 2
C54 C 0.6260(6) 0.3562(7) 1.2944(5) 0.064(3) Uiso 0.50 1 d PG B 2
H54B H 0.6522 0.3039 1.3441 0.077 Uiso 0.50 1 calc PR B 2
C55 C 0.7006(5) 0.3767(7) 1.2362(5) 0.054(3) Uiso 0.50 1 d PG B 2
C56 C 0.6623(6) 0.4532(7) 1.1634(5) 0.052(3) Uiso 0.50 1 d PG B 2
H56A H 0.7132 0.4672 1.1237 0.062 Uiso 0.50 1 calc PR B 2
C38 C 0.8271(10) 0.3183(11) 1.2476(8) 0.050(3) Uiso 0.50 1 d P B 2
O39 O 0.8835(6) 0.3218(7) 1.1907(5) 0.0553(19) Uiso 0.50 1 d P B 2
N31 N 1.1652(4) 0.1717(4) 1.3283(3) 0.0531(11) Uani 1 1 d . . .
C32 C 1.0601(4) 0.2266(4) 1.3034(3) 0.0473(12) Uani 1 1 d . . .
H32A H 1.0436 0.2762 1.2516 0.057 Uiso 1 1 calc R . .
C33 C 0.9741(5) 0.2128(5) 1.3517(4) 0.0512(13) Uani 1 1 d . B .
C34 C 1.0015(6) 0.1394(5) 1.4261(4) 0.0639(16) Uani 1 1 d . . .
H34A H 0.9448 0.1281 1.4608 0.077 Uiso 1 1 calc R . .
C35 C 1.1105(6) 0.0826(6) 1.4501(4) 0.074(2) Uani 1 1 d . . .
H35A H 1.1291 0.0323 1.5015 0.089 Uiso 1 1 calc R . .
C36 C 1.1920(6) 0.0986(6) 1.3999(4) 0.0674(17) Uani 1 1 d . . .
H36A H 1.2675 0.0582 1.4155 0.081 Uiso 1 1 calc R . .
N37 N 0.8618(4) 0.2708(4) 1.3280(3) 0.0606(13) Uani 1 1 d . . .
H37A H 0.8145 0.2478 1.3582 0.073 Uiso 1 1 calc R B 1
N21 N 0.7134(4) 0.9204(4) 0.8108(3) 0.0605(13) Uani 1 1 d . . .
C22 C 0.7767(5) 0.8974(5) 0.8807(4) 0.0626(16) Uani 1 1 d . . .
H22A H 0.8191 0.8226 0.9009 0.075 Uiso 1 1 calc R . .
C23 C 0.7832(6) 0.9789(5) 0.9257(5) 0.0708(18) Uani 1 1 d . D .
C24 C 0.7235(8) 1.0864(6) 0.8940(6) 0.097(3) Uani 1 1 d . . .
H24A H 0.7265 1.1450 0.9216 0.116 Uiso 1 1 calc R . .
C25 C 0.6587(8) 1.1078(6) 0.8209(6) 0.102(3) Uani 1 1 d . . .
H25A H 0.6156 1.1818 0.7989 0.122 Uiso 1 1 calc R . .
C26 C 0.6559(7) 1.0254(6) 0.7803(5) 0.086(2) Uani 1 1 d . . .
H26A H 0.6124 1.0421 0.7294 0.103 Uiso 1 1 calc R . .
N27 N 0.8487(5) 0.9431(4) 1.0005(4) 0.0789(18) Uani 1 1 d . . .
H27A H 0.8718 0.8725 1.0206 0.095 Uiso 1 1 calc R C 1
C28 C 0.8776(10) 1.0076(10) 1.0425(8) 0.038(3) Uiso 0.50 1 d P D 1
O29 O 0.8515(9) 1.1072(9) 1.0236(7) 0.069(3) Uiso 0.50 1 d P D 1
C61 C 0.9564(7) 0.9528(6) 1.1186(5) 0.047(3) Uiso 0.50 1 d PG D 1
C62 C 0.9826(7) 1.0207(5) 1.1672(5) 0.055(3) Uiso 0.50 1 d PG D 1
H62A H 0.9524 1.0984 1.1518 0.066 Uiso 0.50 1 calc PR D 1
C63 C 1.0528(8) 0.9750(6) 1.2384(5) 0.069(3) Uiso 0.50 1 d PG D 1
H63A H 1.0706 1.0214 1.2717 0.083 Uiso 0.50 1 calc PR D 1
C64 C 1.0969(8) 0.8614(7) 1.2610(5) 0.068(3) Uiso 0.50 1 d PG D 1
H64A H 1.1449 0.8301 1.3097 0.082 Uiso 0.50 1 calc PR D 1
C65 C 1.0708(8) 0.7934(5) 1.2123(6) 0.059(3) Uiso 0.50 1 d PG D 1
C66 C 1.0006(8) 0.8391(6) 1.1411(5) 0.054(3) Uiso 0.50 1 d PG D 1
H66A H 0.9827 0.7927 1.1078 0.065 Uiso 0.50 1 calc PR D 1
C48 C 1.1221(13) 0.6687(12) 1.2318(10) 0.065(4) Uiso 0.50 1 d P D 1
O49 O 1.1061(11) 0.6107(10) 1.1838(8) 0.096(3) Uiso 0.50 1 d P D 1
C28 C 0.8627(13) 1.0011(13) 1.0657(10) 0.057(4) Uiso 0.50 1 d P D 2
O29 O 0.8200(8) 1.1032(8) 1.0492(6) 0.060(2) Uiso 0.50 1 d P D 2
C61 C 0.9312(7) 0.9450(6) 1.1396(5) 0.045(3) Uiso 0.50 1 d PG D 2
C62 C 0.9430(8) 1.0116(5) 1.1966(6) 0.071(4) Uiso 0.50 1 d PG D 2
H62B H 0.9097 1.0894 1.1837 0.085 Uiso 0.50 1 calc PR D 2
C63 C 1.0036(9) 0.9644(6) 1.2723(5) 0.077(4) Uiso 0.50 1 d PG D 2
H63B H 1.0116 1.0099 1.3113 0.093 Uiso 0.50 1 calc PR D 2
C64 C 1.0523(8) 0.8505(7) 1.2911(5) 0.076(4) Uiso 0.50 1 d PG D 2
H64B H 1.0937 0.8182 1.3429 0.091 Uiso 0.50 1 calc PR D 2
C65 C 1.0405(7) 0.7839(5) 1.2342(5) 0.046(3) Uiso 0.50 1 d PG D 2
C66 C 0.9799(7) 0.8312(6) 1.1584(5) 0.046(3) Uiso 0.50 1 d PG D 2
H66A H 0.9718 0.7857 1.1195 0.055 Uiso 0.50 1 calc PR D 2
C48 C 1.0885(9) 0.6617(8) 1.2500(7) 0.036(2) Uiso 0.50 1 d P D 2
O49 O 1.0577(7) 0.6079(6) 1.2102(5) 0.0494(18) Uiso 0.50 1 d P D 2
N41 N 1.2804(4) 0.3194(4) 1.3252(3) 0.0512(11) Uani 1 1 d . . .
C42 C 1.2299(4) 0.4276(5) 1.2933(4) 0.0495(13) Uani 1 1 d . . .
H42A H 1.2014 0.4466 1.2363 0.059 Uiso 1 1 calc R . .
C43 C 1.2191(5) 0.5093(5) 1.3407(4) 0.0531(13) Uani 1 1 d . D .
C44 C 1.2607(6) 0.4791(6) 1.4252(4) 0.0668(17) Uani 1 1 d . . .
H44A H 1.2555 0.5339 1.4599 0.080 Uiso 1 1 calc R . .
C45 C 1.3083(6) 0.3713(7) 1.4564(4) 0.0729(19) Uani 1 1 d . . .
H45A H 1.3341 0.3507 1.5141 0.087 Uiso 1 1 calc R . .
C46 C 1.3198(5) 0.2913(6) 1.4065(4) 0.0617(16) Uani 1 1 d . . .
H46A H 1.3557 0.2160 1.4290 0.074 Uiso 1 1 calc R . .
N47 N 1.1703(4) 0.6221(4) 1.3087(3) 0.0592(12) Uani 1 1 d . . .
H47A H 1.1716 0.6680 1.3436 0.071 Uiso 1 1 calc R D 1
O71 O 0.4300(9) 1.0482(9) 0.5032(7) 0.093(3) Uani 0.50 1 d P . .
O72 O 0.5275(9) 0.9733(8) 0.6216(6) 0.083(3) Uani 0.50 1 d P . .
C73 C 0.4455(11) 1.0281(10) 0.5877(11) 0.075(4) Uani 0.50 1 d P . .
C74 C 0.3511(13) 1.0806(17) 0.6264(8) 0.093(6) Uani 0.50 1 d P . .
F75 F 0.2927(13) 1.0163(15) 0.6524(14) 0.200(9) Uani 0.50 1 d P . .
F76 F 0.3708(16) 1.120(3) 0.6909(15) 0.34(2) Uani 0.50 1 d P . .
F77 F 0.2674(9) 1.1625(11) 0.5920(8) 0.152(5) Uani 0.50 1 d P . .
O81 O 0.7384(8) 1.1878(9) 0.4582(5) 0.166(4) Uani 1 1 d . . .
O82 O 0.7947(8) 1.2696(7) 0.5411(7) 0.154(4) Uani 1 1 d . . .
C83 C 0.7285(9) 1.2415(8) 0.5292(7) 0.091(3) Uani 1 1 d . . .
C84 C 0.6274(16) 1.2651(14) 0.5668(10) 0.162(6) Uani 1 1 d . . .
F85 F 0.5485(8) 1.3514(13) 0.5256(9) 0.311(8) Uani 1 1 d . . .
F86 F 0.6532(13) 1.2868(11) 0.6401(7) 0.260(6) Uani 1 1 d . . .
F87 F 0.5827(11) 1.1843(11) 0.5703(10) 0.272(7) Uani 1 1 d . . .
O99 O 0.9164(7) 0.6010(7) 0.8827(5) 0.117(2) Uani 1 1 d D . .
H99A H 0.973(7) 0.554(9) 0.908(8) 0.176 Uiso 1 1 d D . .
H99B H 0.925(12) 0.565(10) 0.842(6) 0.176 Uiso 1 1 d D . .
C101 C 1.0294(10) 0.5334(12) 1.5695(9) 0.126(4) Uani 1 1 d . . .
H10A H 1.0515 0.5564 1.6180 0.188 Uiso 1 1 calc R . .
C102 C 0.9789(10) 0.6091(10) 1.5022(10) 0.125(4) Uani 1 1 d . . .
H10B H 0.9630 0.6850 1.5045 0.150 Uiso 1 1 calc R . .
C103 C 0.9508(8) 0.5770(10) 1.4312(8) 0.119(4) Uani 1 1 d . . .
H10C H 0.9181 0.6295 1.3828 0.179 Uiso 1 1 calc R . .

loop_
_atom_site_aniso_label
_atom_site_aniso_U_11
_atom_site_aniso_U_22
_atom_site_aniso_U_33
_atom_site_aniso_U_23
_atom_site_aniso_U_13
_atom_site_aniso_U_12
Pd 0.0485(3) 0.0452(3) 0.0526(3) 0.00805(19) -0.01353(19) -0.00998(19)
N11 0.041(2) 0.057(3) 0.058(3) 0.008(2) -0.009(2) -0.004(2)
C12 0.040(3) 0.046(3) 0.061(3) -0.001(3) -0.007(2) -0.009(2)
C13 0.042(3) 0.054(3) 0.066(4) -0.004(3) -0.003(3) -0.010(2)
C14 0.041(3) 0.093(5) 0.078(5) 0.012(4) -0.002(3) -0.008(3)
C15 0.041(4) 0.147(8) 0.107(6) 0.054(6) -0.008(4) 0.008(4)
C16 0.049(4) 0.117(7) 0.095(5) 0.045(5) -0.008(4) 0.001(4)
N17 0.041(2) 0.074(3) 0.065(3) 0.017(3) -0.007(2) -0.015(2)
N31 0.060(3) 0.045(2) 0.052(3) 0.009(2) -0.017(2) -0.022(2)
C32 0.055(3) 0.042(3) 0.043(3) 0.002(2) -0.008(2) -0.017(2)
C33 0.062(3) 0.049(3) 0.050(3) 0.004(2) -0.010(3) -0.032(3)
C34 0.074(4) 0.064(4) 0.058(3) 0.013(3) -0.012(3) -0.037(3)
C35 0.087(5) 0.077(4) 0.064(4) 0.030(3) -0.027(4) -0.048(4)
C36 0.070(4) 0.067(4) 0.063(4) 0.021(3) -0.027(3) -0.033(3)
N37 0.056(3) 0.070(3) 0.056(3) 0.012(2) 0.001(2) -0.030(3)
N21 0.061(3) 0.046(3) 0.061(3) 0.004(2) -0.017(2) -0.006(2)
C22 0.062(4) 0.042(3) 0.072(4) 0.003(3) -0.014(3) -0.006(3)
C23 0.077(4) 0.041(3) 0.083(5) 0.001(3) -0.027(4) -0.010(3)
C24 0.121(7) 0.038(3) 0.106(6) -0.007(4) -0.039(5) 0.003(4)
C25 0.129(7) 0.039(4) 0.109(6) 0.006(4) -0.055(6) 0.003(4)
C26 0.098(5) 0.047(4) 0.092(5) 0.007(4) -0.045(4) -0.004(4)
N27 0.103(4) 0.035(3) 0.088(4) -0.004(3) -0.031(3) -0.011(3)
N41 0.048(2) 0.056(3) 0.047(2) 0.007(2) -0.009(2) -0.022(2)
C42 0.048(3) 0.051(3) 0.047(3) 0.005(2) -0.008(2) -0.019(2)
C43 0.053(3) 0.066(4) 0.045(3) -0.004(3) -0.007(2) -0.028(3)
C44 0.080(4) 0.076(4) 0.051(3) 0.000(3) -0.010(3) -0.039(4)
C45 0.083(5) 0.092(5) 0.047(3) 0.008(3) -0.018(3) -0.041(4)
C46 0.065(4) 0.068(4) 0.051(3) 0.016(3) -0.019(3) -0.032(3)
N47 0.070(3) 0.054(3) 0.054(3) -0.010(2) -0.009(2) -0.022(2)
O71 0.094(7) 0.083(7) 0.089(7) 0.016(6) -0.037(6) -0.022(6)
O72 0.082(7) 0.075(6) 0.077(6) 0.027(5) -0.039(5) -0.021(5)
C73 0.054(7) 0.035(6) 0.125(13) 0.029(7) -0.027(8) -0.015(5)
C74 0.074(10) 0.119(13) 0.041(7) 0.044(8) -0.012(6) 0.000(9)
F75 0.118(11) 0.168(15) 0.25(2) 0.081(14) 0.003(12) -0.010(10)
F76 0.138(14) 0.55(5) 0.22(2) -0.25(3) -0.013(14) 0.09(2)
F77 0.093(7) 0.138(10) 0.146(10) 0.020(8) -0.015(7) 0.038(7)
O81 0.159(8) 0.210(10) 0.091(5) 0.015(6) -0.015(5) -0.033(7)
O82 0.135(7) 0.139(7) 0.221(10) -0.084(7) 0.067(7) -0.069(6)
C83 0.091(6) 0.088(6) 0.099(6) 0.025(5) -0.043(5) -0.048(5)
C84 0.174(15) 0.153(13) 0.125(11) 0.058(10) -0.017(10) -0.044(11)
F85 0.123(7) 0.389(17) 0.305(13) 0.178(14) -0.006(8) -0.035(9)
F86 0.393(18) 0.263(13) 0.131(7) -0.018(8) -0.051(9) -0.127(12)
F87 0.260(13) 0.269(13) 0.392(18) -0.085(13) 0.076(12) -0.210(12)
O99 0.144(6) 0.112(6) 0.094(5) -0.010(4) 0.017(4) -0.046(5)
C101 0.107(8) 0.142(11) 0.156(11) -0.082(9) 0.029(8) -0.058(8)
C102 0.117(9) 0.106(8) 0.191(13) -0.078(9) 0.036(9) -0.068(7)
C103 0.091(6) 0.120(9) 0.160(10) -0.048(8) 0.039(6) -0.048(6)

loop_
_atom_type_symbol
_atom_type_description
_atom_type_scat_dispersion_real
_atom_type_scat_dispersion_imag
_atom_type_scat_source
C C 0.0033 0.0016 'International Tables Vol C Tables 4.2.6.8 and 6.1.1.4'
H H 0.0000 0.0000 'International Tables Vol C Tables 4.2.6.8 and 6.1.1.4'
N N 0.0061 0.0033 'International Tables Vol C Tables 4.2.6.8 and 6.1.1.4'
O O 0.0106 0.0060 'International Tables Vol C Tables 4.2.6.8 and 6.1.1.4'
F F 0.0171 0.0103 'International Tables Vol C Tables 4.2.6.8 and 6.1.1.4'
Pd Pd -0.9988 1.0072 'International Tables Vol C Tables 4.2.6.8 and 6.1.1.4'

loop_
_geom_angle_atom_site_label_1
_geom_angle_atom_site_label_2
_geom_angle_atom_site_label_3
_geom_angle
_geom_angle_site_symmetry_1
_geom_angle_site_symmetry_3
N41 Pd N21 177.69(19) 2_767 .
N41 Pd N11 90.9(2) 2_767 .
N21 Pd N11 91.4(2) . .
N41 Pd N31 89.03(19) 2_767 2_767
N21 Pd N31 88.7(2) . 2_767
N11 Pd N31 178.93(16) . 2_767
C16 N11 C12 119.4(6) . .
C16 N11 Pd 118.5(5) . .
C12 N11 Pd 122.1(4) . .
N11 C12 C13 122.4(5) . .
C14 C13 C12 118.8(6) . .
C14 C13 N17 123.8(6) . .
C12 C13 N17 117.4(5) . .
C15 C14 C13 117.1(7) . .
C16 C15 C14 121.7(6) . .
N11 C16 C15 120.5(7) . .
C18 N17 C13 123.8(8) . .
C18 N17 C18 13.6(10) . .
C13 N17 C18 130.7(8) . .
O19 C18 C51 120.7(15) . .
O19 C18 N17 114.8(14) . .
C51 C18 N17 124.5(13) . .
C18 C51 C52 116.9(9) . .
C18 C51 C56 123.0(9) . .
C52 C51 C56 120.0 . .
C53 C52 C51 120.0 . .
C52 C53 C54 120.0 . .
C53 C54 C55 120.0 . .
C56 C55 C54 120.0 . .
C56 C55 C38 116.9(7) . .
C54 C55 C38 123.1(7) . .
C55 C56 C51 120.0 . .
O39 C38 N37 118.6(11) . .
O39 C38 C55 119.0(11) . .
N37 C38 C55 122.4(10) . .
O19 C18 N17 126.5(13) . .
O19 C18 C51 119.1(11) . .
N17 C18 C51 113.3(10) . .
C52 C51 C56 120.0 . .
C52 C51 C18 113.4(7) . .
C56 C51 C18 126.6(7) . .
C53 C52 C51 120.0 . .
C52 C53 C54 120.0 . .
C55 C54 C53 120.0 . .
C54 C55 C56 120.0 . .
C54 C55 C38 123.3(6) . .
C56 C55 C38 116.7(7) . .
C55 C56 C51 120.0 . .
O39 C38 N37 125.6(11) . .
O39 C38 C55 120.1(10) . .
N37 C38 C55 114.3(9) . .
C32 N31 C36 121.3(5) . .
C32 N31 Pd 118.5(4) . 2_767
C36 N31 Pd 120.2(4) . 2_767
N31 C32 C33 121.2(5) . .
C34 C33 C32 117.6(5) . .
C34 C33 N37 119.6(5) . .
C32 C33 N37 122.7(5) . .
C35 C34 C33 120.3(6) . .
C36 C35 C34 119.8(6) . .
N31 C36 C35 119.9(6) . .
C38 N37 C38 25.0(6) . .
C38 N37 C33 129.8(7) . .
C38 N37 C33 123.2(7) . .
C22 N21 C26 119.5(6) . .
C22 N21 Pd 120.6(4) . .
C26 N21 Pd 119.7(5) . .
N21 C22 C23 122.5(5) . .
C24 C23 C22 117.6(6) . .
C24 C23 N27 125.8(7) . .
C22 C23 N27 116.6(5) . .
C23 C24 C25 118.6(7) . .
C26 C25 C24 121.0(6) . .
N21 C26 C25 120.8(6) . .
C28 N27 C23 124.2(7) . .
C28 N27 C28 17.3(8) . .
C23 N27 C28 131.3(8) . .
O29 C28 N27 125.9(11) . .
O29 C28 C61 117.1(10) . .
N27 C28 C61 116.8(9) . .
C62 C61 C66 120.0 . .
C62 C61 C28 117.6(7) . .
C66 C61 C28 122.4(7) . .
C63 C62 C61 120.0 . .
C62 C63 C64 120.0 . .
C65 C64 C63 120.0 . .
C66 C65 C64 120.0 . .
C66 C65 C48 118.2(8) . .
C64 C65 C48 121.7(8) . .
C65 C66 C61 120.0 . .
O49 C48 N47 119.2(14) . .
O49 C48 C65 120.6(13) . .
N47 C48 C65 119.3(11) . .
O29 C28 N27 114.7(13) . .
O29 C28 C61 123.7(13) . .
N27 C28 C61 121.3(12) . .
C62 C61 C66 120.0 . .
C62 C61 C28 115.8(8) . .
C66 C61 C28 124.2(8) . .
C61 C62 C63 120.0 . .
C64 C63 C62 120.0 . .
C65 C64 C63 120.0 . .
C64 C65 C66 120.0 . .
C64 C65 C48 123.4(6) . .
C66 C65 C48 116.6(6) . .
C65 C66 C61 120.0 . .
O49 C48 N47 125.2(9) . .
O49 C48 C65 121.1(9) . .
N47 C48 C65 113.7(8) . .
C46 N41 C42 119.6(5) . .
C46 N41 Pd 119.7(4) . 2_767
C42 N41 Pd 120.5(4) . 2_767
C43 C42 N41 121.8(5) . .
C42 C43 C44 118.1(6) . .
C42 C43 N47 123.2(5) . .
C44 C43 N47 118.7(6) . .
C45 C44 C43 119.3(6) . .
C44 C45 C46 121.1(6) . .
N41 C46 C45 120.0(6) . .
C48 N47 C48 23.5(7) . .
C48 N47 C43 123.2(6) . .
C48 N47 C43 128.5(8) . .
C73 O71 O71 87.0(10) . 2_676
O72 C73 O71 124.0(16) . .
O72 C73 C74 125.6(17) . .
O71 C73 C74 110.4(11) . .
F76 C74 F77 100(2) . .
F76 C74 F75 108(2) . .
F77 C74 F75 95.0(15) . .
F76 C74 C73 111.2(17) . .
F77 C74 C73 126.5(13) . .
F75 C74 C73 113.4(19) . .
O82 C83 C84 128.8(14) . .
O82 C83 O81 116.4(12) . .
C84 C83 O81 114.1(11) . .
F86 C84 F85 110.9(18) . .
F86 C84 C83 99.2(15) . .
F85 C84 C83 113.6(11) . .
F86 C84 F87 116.5(14) . .
F85 C84 F87 102.1(17) . .
C83 C84 F87 115.1(16) . .
C102 C101 C103 120.8(12) . 2_768
C103 C102 C101 120.3(11) . .
C102 C103 C101 118.9(12) . 2_768

loop_
_geom_bond_atom_site_label_1
_geom_bond_atom_site_label_2
_geom_bond_distance
_geom_bond_site_symmetry_2
Pd N41 2.018(5) 2_767
Pd N21 2.023(5) .
Pd N11 2.023(5) .
Pd N31 2.030(5) 2_767
N11 C16 1.327(8) .
N11 C12 1.341(7) .
C12 C13 1.389(8) .
C13 C14 1.387(8) .
C13 N17 1.396(8) .
C14 C15 1.382(11) .
C15 C16 1.376(11) .
N17 C18 1.294(14) .
N17 C18 1.433(18) .
C18 O19 1.184(18) .
C18 C51 1.367(19) .
C51 C52 1.3900 .
C51 C56 1.3900 .
C52 C53 1.3900 .
C53 C54 1.3900 .
C54 C55 1.3900 .
C55 C56 1.3900 .
C55 C38 1.480(14) .
C38 O39 1.270(17) .
C38 N37 1.339(13) .
C18 O19 1.241(17) .
C18 C51 1.573(15) .
C51 C52 1.3900 .
C51 C56 1.3900 .
C52 C53 1.3900 .
C53 C54 1.3900 .
C54 C55 1.3900 .
C55 C56 1.3900 .
C55 C38 1.543(13) .
C38 O39 1.154(14) .
C38 N37 1.348(13) .
N31 C32 1.332(7) .
N31 C36 1.343(7) .
N31 Pd 2.030(5) 2_767
C32 C33 1.389(8) .
C33 C34 1.379(8) .
C33 N37 1.412(7) .
C34 C35 1.374(10) .
C35 C36 1.367(10) .
N21 C22 1.329(8) .
N21 C26 1.336(8) .
C22 C23 1.396(9) .
C23 C24 1.373(9) .
C23 N27 1.398(9) .
C24 C25 1.383(11) .
C25 C26 1.348(11) .
N27 C28 1.304(13) .
N27 C28 1.419(16) .
C28 O29 1.223(15) .
C28 C61 1.519(13) .
C61 C62 1.3900 .
C61 C66 1.3900 .
C62 C63 1.3900 .
C63 C64 1.3900 .
C64 C65 1.3900 .
C65 C66 1.3900 .
C65 C48 1.520(16) .
C48 O49 1.220(18) .
C48 N47 1.343(16) .
C28 O29 1.246(17) .
C28 C61 1.429(17) .
C61 C62 1.3900 .
C61 C66 1.3900 .
C62 C63 1.3900 .
C63 C64 1.3900 .
C64 C65 1.3900 .
C65 C66 1.3900 .
C65 C48 1.486(12) .
C48 O49 1.183(12) .
C48 N47 1.333(11) .
N41 C46 1.349(7) .
N41 C42 1.362(7) .
N41 Pd 2.018(5) 2_767
C42 C43 1.361(8) .
C43 C44 1.406(8) .
C43 N47 1.410(8) .
C44 C45 1.350(10) .
C45 C46 1.368(10) .
O71 C73 1.336(19) .
O71 O71 1.81(2) 2_676
O72 C73 1.142(15) .
C73 C74 1.35(2) .
C74 F76 1.28(3) .
C74 F77 1.288(16) .
C74 F75 1.34(2) .
O81 C83 1.391(13) .
O82 C83 1.079(10) .
C83 C84 1.376(18) .
C84 F86 1.314(18) .
C84 F85 1.323(16) .
C84 F87 1.375(19) .
C101 C102 1.352(17) .
C101 C103 1.381(15) 2_768
C102 C103 1.357(15) .
C103 C101 1.381(15) 2_768
